data_2241875
loop_
_publ_author_name
'Yennawar, Hemant P.'
'Yang, Ziwei'
'Silverberg, Lee J.'

_publ_section_title
;
 Crystal structure of
 <i>rac</i>-2,3-diphenyl-2,3,5,6-tetrahydro-4<i>H</i>-1,3-thiazin-4-one
 1-oxide
;
_journal_coeditor_code GK2665
_journal_issue 11
_journal_name_full 'Acta Crystallographica Section E'
_journal_page_first 1541
_journal_page_last 1543
_journal_paper_doi 10.1107/S2056989016015395
_journal_volume 72
_journal_year 2016
_chemical_formula_iupac 'C16 H15 N O2 S'
_chemical_formula_moiety 'C16 H15 N O2 S'
_chemical_formula_sum 'C16 H15 N O2 S'
_chemical_formula_weight 285.35
_chemical_name_systematic
;
<i>rac</i>-2,3-Diphenyl-2,3,5,6-tetrahydro-4<i>H</i>-1,3-thiazin-4-one
1-oxide
;
_space_group_crystal_system orthorhombic
_space_group_IT_number 33
_space_group_name_Hall 'P 2c -2n'
_space_group_name_H-M_alt 'P n a 21'
_symmetry_space_group_name_Hall 'P 2c -2n'
_symmetry_space_group_name_H-M 'P n a 21'
_atom_sites_solution_hydrogens geom
_atom_sites_solution_primary direct
_atom_sites_solution_secondary difmap
_audit_creation_method
;
Olex2 1.2
(compiled 2016.02.19 svn.r3266 for OlexSys, GUI svn.r5155)
;
_cell_angle_alpha 90.00
_cell_angle_beta 90.00
_cell_angle_gamma 90.00
_cell_formula_units_Z 4
_cell_length_a 10.547(4)
_cell_length_b 17.317(6)
_cell_length_c 7.592(3)
_cell_measurement_reflns_used 3661
_cell_measurement_temperature 298(2)
_cell_measurement_theta_max 26.430
_cell_measurement_theta_min 2.261
_cell_volume 1386.6(9)
_computing_cell_refinement
;
SAINT (Bruker, 2001)
;
_computing_data_collection
;
SMART (Bruker, 2001)
;
_computing_data_reduction
;
SAINT (Bruker, 2001)
;
_computing_molecular_graphics
;
<i>OLEX2</i> (Dolomanov et al., 2009)
;
_computing_publication_material
;
<i>OLEX2</i> (Dolomanov et al., 2009)
;
_computing_structure_refinement
;
SHELXL2014 (Sheldrick, 2015)
;
_computing_structure_solution
;
SHELXS97 (Sheldrick, 2008)
;
_diffrn_ambient_temperature 298(2)
_diffrn_measured_fraction_theta_full 0.995
_diffrn_measured_fraction_theta_max 0.995
_diffrn_measurement_device_type 'Bruker SMART APEX CCD area detector'
_diffrn_measurement_method 'phi and omega scans'
_diffrn_radiation_monochromator Parallel,graphite
_diffrn_radiation_type MoK\a
_diffrn_radiation_wavelength 0.71073
_diffrn_reflns_av_R_equivalents 0.0320
_diffrn_reflns_limit_h_max 13
_diffrn_reflns_limit_h_min -13
_diffrn_reflns_limit_k_max 23
_diffrn_reflns_limit_k_min -20
_diffrn_reflns_limit_l_max 10
_diffrn_reflns_limit_l_min -10
_diffrn_reflns_number 11124
_diffrn_reflns_theta_full 28.34
_diffrn_reflns_theta_max 28.34
_diffrn_reflns_theta_min 2.26
_exptl_absorpt_coefficient_mu 0.234
_exptl_absorpt_correction_T_max 0.9636
_exptl_absorpt_correction_T_min 0.6364
_exptl_absorpt_correction_type multi-scan
_exptl_absorpt_process_details
;
(SADABS; Bruker, 2001)
;
_exptl_crystal_colour colorless
_exptl_crystal_density_diffrn 1.367
_exptl_crystal_density_method 'not measured'
_exptl_crystal_description block
_exptl_crystal_F_000 600
_exptl_crystal_size_max 0.23
_exptl_crystal_size_mid 0.18
_exptl_crystal_size_min 0.16
_refine_diff_density_max 0.379
_refine_diff_density_min -0.265
_refine_ls_abs_structure_details
;
Flack (1983), <b>??? Friedel pairs</b>
;
_refine_ls_abs_structure_Flack 0.12(14)
_refine_ls_extinction_method none
_refine_ls_goodness_of_fit_ref 1.264
_refine_ls_hydrogen_treatment constr
_refine_ls_matrix_type full
_refine_ls_number_parameters 181
_refine_ls_number_reflns 3428
_refine_ls_number_restraints 1
_refine_ls_restrained_S_all 1.264
_refine_ls_R_factor_all 0.0801
_refine_ls_R_factor_gt 0.0746
_refine_ls_shift/su_max 0.000
_refine_ls_shift/su_mean 0.000
_refine_ls_structure_factor_coef Fsqd
_refine_ls_weighting_details 'calc w=1/[\s^2^(Fo^2^)+(0.0582P)^2^+0.8049P] where P=(Fo^2^+2Fc^2^)/3'
_refine_ls_weighting_scheme calc
_refine_ls_wR_factor_gt 0.1587
_refine_ls_wR_factor_ref 0.1612
_reflns_number_gt 3182
_reflns_number_total 3428
_reflns_threshold_expression >2sigma(I)
_cod_data_source_file gk2665sup1.cif
_cod_data_source_block I
_cod_original_cell_volume 1386.5(8)
_cod_database_code 2241875

loop_
_space_group_symop_id
_space_group_symop_operation_xyz
1 'x, y, z'
2 '-x, -y, z+1/2'
3 '-x+1/2, y+1/2, z+1/2'
4 'x+1/2, -y+1/2, z'

loop_
_atom_site_type_symbol
_atom_site_label
_atom_site_fract_x
_atom_site_fract_y
_atom_site_fract_z
_atom_site_U_iso_or_equiv
_atom_site_adp_type
_atom_site_calc_flag
_atom_site_occupancy
S S1 0.17133(10) 0.45935(5) -1.97816(14) 0.0469(3) Uani d 1
O O1 0.0575(3) 0.44303(18) -1.8700(4) 0.0659(9) Uani d 1
O O2 0.0431(3) 0.23452(16) -2.0769(4) 0.0542(8) Uani d 1
N N1 0.0796(2) 0.34956(15) -2.2011(4) 0.0281(6) Uani d 1
C C1 0.1326(3) 0.42779(19) -2.2029(4) 0.0304(7) Uani d 1
H H1 0.0646 0.4619 -2.2442 0.036 Uiso calc 1
C C2 0.1038(4) 0.2938(2) -2.0808(5) 0.0375(8) Uani d 1
C C3 0.2109(4) 0.3050(2) -1.9494(5) 0.0483(10) Uani d 1
H H3A 0.1771 0.2936 -1.8334 0.058 Uiso calc 1
H H3B 0.2745 0.2660 -1.9744 0.058 Uiso calc 1
C C4 0.2783(4) 0.3813(3) -1.9375(5) 0.0521(11) Uani d 1
H H4A 0.3465 0.3828 -2.0231 0.063 Uiso calc 1
H H4B 0.3151 0.3870 -1.8211 0.063 Uiso calc 1
C C5 0.2437(3) 0.44151(17) -2.3232(4) 0.0278(6) Uani d 1
C C6 0.2671(4) 0.5164(2) -2.3791(5) 0.0392(8) Uani d 1
H H6 0.2126 0.5559 -2.3446 0.047 Uiso calc 1
C C7 0.3688(4) 0.5333(3) -2.4840(8) 0.0534(10) Uani d 1
H H7 0.3842 0.5839 -2.5186 0.064 Uiso calc 1
C C8 0.4485(4) 0.4748(3) -2.5384(6) 0.0517(11) Uani d 1
H H8 0.5175 0.4860 -2.6103 0.062 Uiso calc 1
C C9 0.4261(3) 0.4006(2) -2.4869(6) 0.0472(9) Uani d 1
H H9 0.4799 0.3613 -2.5247 0.057 Uiso calc 1
C C10 0.3245(3) 0.3830(2) -2.3791(5) 0.0391(8) Uani d 1
H H10 0.3102 0.3323 -2.3441 0.047 Uiso calc 1
C C11 -0.0254(3) 0.33887(18) -2.3192(4) 0.0297(7) Uani d 1
C C12 -0.1478(4) 0.3459(2) -2.2599(5) 0.0408(8) Uani d 1
H H12 -0.1627 0.3562 -2.1415 0.049 Uiso calc 1
C C13 -0.2485(4) 0.3378(2) -2.3733(6) 0.0477(10) Uani d 1
H H13 -0.3313 0.3424 -2.3323 0.057 Uiso calc 1
C C14 -0.2254(4) 0.3231(2) -2.5468(5) 0.0439(9) Uani d 1
H H14 -0.2934 0.3171 -2.6236 0.053 Uiso calc 1
C C15 -0.1043(4) 0.3169(3) -2.6103(5) 0.0492(10) Uani d 1
H H15 -0.0901 0.3077 -2.7294 0.059 Uiso calc 1
C C16 -0.0032(4) 0.3244(2) -2.4953(5) 0.0454(9) Uani d 1
H H16 0.0794 0.3197 -2.5366 0.055 Uiso calc 1

loop_
_atom_site_aniso_label
_atom_site_aniso_U_11
_atom_site_aniso_U_22
_atom_site_aniso_U_33
_atom_site_aniso_U_12
_atom_site_aniso_U_13
_atom_site_aniso_U_23
S1 0.0600(6) 0.0427(5) 0.0380(4) -0.0080(4) 0.0072(5) -0.0128(4)
O1 0.083(2) 0.0605(18) 0.0548(19) 0.0131(17) 0.0259(18) -0.0026(16)
O2 0.0614(18) 0.0366(15) 0.0648(19) -0.0055(13) 0.0023(15) 0.0188(13)
N1 0.0242(13) 0.0277(13) 0.0325(13) -0.0015(10) 0.0013(12) 0.0054(11)
C1 0.0326(16) 0.0262(15) 0.0323(16) 0.0012(13) -0.0013(14) 0.0026(13)
C2 0.041(2) 0.0306(17) 0.0410(19) 0.0064(14) 0.0042(16) 0.0056(15)
C3 0.049(2) 0.055(2) 0.041(2) 0.0142(18) -0.0079(18) 0.0038(18)
C4 0.042(2) 0.080(3) 0.034(2) -0.003(2) -0.0060(16) 0.0044(18)
C5 0.0233(14) 0.0287(14) 0.0316(16) -0.0045(12) -0.0070(12) 0.0007(13)
C6 0.0376(19) 0.0357(17) 0.0441(19) -0.0002(15) -0.0024(16) 0.0036(16)
C7 0.046(2) 0.057(2) 0.057(2) -0.0126(18) 0.003(3) 0.018(2)
C8 0.0308(19) 0.081(3) 0.043(2) -0.017(2) 0.0064(16) 0.006(2)
C9 0.0275(16) 0.064(2) 0.051(2) -0.0013(16) 0.0053(19) -0.012(2)
C10 0.0344(19) 0.0370(17) 0.046(2) -0.0008(14) -0.0017(16) -0.0019(17)
C11 0.0333(17) 0.0266(14) 0.0293(15) 0.0000(12) -0.0056(14) -0.0002(13)
C12 0.0364(19) 0.047(2) 0.0388(19) -0.0003(16) 0.0021(15) 0.0013(17)
C13 0.0287(18) 0.055(2) 0.059(2) -0.0006(17) 0.0004(18) -0.002(2)
C14 0.042(2) 0.040(2) 0.050(2) -0.0065(16) -0.0185(17) 0.0007(17)
C15 0.048(2) 0.073(3) 0.0261(17) -0.004(2) -0.0027(17) -0.0071(18)
C16 0.0369(18) 0.062(2) 0.0374(19) -0.0022(16) 0.0089(17) -0.0001(19)

loop_
_atom_type_symbol
_atom_type_description
_atom_type_scat_dispersion_real
_atom_type_scat_dispersion_imag
_atom_type_scat_source
C C 0.0033 0.0016 'International Tables Vol C Tables 4.2.6.8 and 6.1.1.4'
H H 0.0000 0.0000 'International Tables Vol C Tables 4.2.6.8 and 6.1.1.4'
N N 0.0061 0.0033 'International Tables Vol C Tables 4.2.6.8 and 6.1.1.4'
O O 0.0106 0.0060 'International Tables Vol C Tables 4.2.6.8 and 6.1.1.4'
S S 0.1246 0.1234 'International Tables Vol C Tables 4.2.6.8 and 6.1.1.4'

loop_
_geom_angle_atom_site_label_1
_geom_angle_atom_site_label_2
_geom_angle_atom_site_label_3
_geom_angle
O1 S1 C1 106.12(18)
O1 S1 C4 105.8(2)
C4 S1 C1 94.34(17)
C2 N1 C1 126.4(3)
C2 N1 C11 118.4(3)
C11 N1 C1 114.0(2)
N1 C1 S1 110.6(2)
N1 C1 C5 116.7(3)
C5 C1 S1 110.1(2)
O2 C2 N1 121.4(3)
O2 C2 C3 119.0(3)
N1 C2 C3 119.5(3)
C4 C3 C2 120.2(3)
C3 C4 S1 110.9(3)
C6 C5 C1 118.1(3)
C6 C5 C10 118.7(3)
C10 C5 C1 123.2(3)
C7 C6 C5 121.1(4)
C6 C7 C8 119.7(4)
C9 C8 C7 120.1(4)
C8 C9 C10 120.7(4)
C9 C10 C5 119.7(3)
C12 C11 N1 120.6(3)
C12 C11 C16 119.5(3)
C16 C11 N1 119.8(3)
C11 C12 C13 120.8(4)
C14 C13 C12 119.1(4)
C13 C14 C15 121.4(4)
C14 C15 C16 119.3(4)
C11 C16 C15 119.9(3)

loop_
_geom_bond_atom_site_label_1
_geom_bond_atom_site_label_2
_geom_bond_distance
S1 O1 1.482(3)
S1 C1 1.838(4)
S1 C4 1.787(5)
O2 C2 1.210(5)
N1 C1 1.466(4)
N1 C2 1.354(4)
N1 C11 1.436(4)
C1 C5 1.505(5)
C2 C3 1.519(5)
C3 C4 1.503(6)
C5 C6 1.387(5)
C5 C10 1.390(5)
C6 C7 1.368(6)
C7 C8 1.379(6)
C8 C9 1.364(6)
C9 C10 1.383(5)
C11 C12 1.372(5)
C11 C16 1.380(5)
C12 C13 1.375(6)
C13 C14 1.363(6)
C14 C15 1.370(6)
C15 C16 1.384(6)

loop_
_geom_hbond_atom_site_label_D
_geom_hbond_atom_site_label_H
_geom_hbond_atom_site_label_A
_geom_hbond_site_symmetry_A
_geom_hbond_distance_DH
_geom_hbond_distance_HA
_geom_hbond_distance_DA
_geom_hbond_angle_DHA
_geom_hbond_publ_flag
C1 H1 O1 2_564 0.98 2.30 3.261(5) 167.0 y

loop_
_geom_torsion_atom_site_label_1
_geom_torsion_atom_site_label_2
_geom_torsion_atom_site_label_3
_geom_torsion_atom_site_label_4
_geom_torsion
S1 C1 C5 C6 -76.3(3)
S1 C1 C5 C10 102.9(3)
O1 S1 C1 N1 -49.2(3)
O1 S1 C1 C5 -179.5(2)
O1 S1 C4 C3 46.9(3)
O2 C2 C3 C4 -173.1(4)
N1 C1 C5 C6 156.6(3)
N1 C1 C5 C10 -24.1(4)
N1 C2 C3 C4 8.0(5)
N1 C11 C12 C13 178.2(3)
N1 C11 C16 C15 -177.7(3)
C1 S1 C4 C3 -61.2(3)
C1 N1 C2 O2 170.2(3)
C1 N1 C2 C3 -11.0(5)
C1 N1 C11 C12 -95.3(4)
C1 N1 C11 C16 82.2(4)
C1 C5 C6 C7 177.9(4)
C1 C5 C10 C9 -178.7(3)
C2 N1 C1 S1 -28.1(4)
C2 N1 C1 C5 98.7(4)
C2 N1 C11 C12 72.9(4)
C2 N1 C11 C16 -109.6(4)
C2 C3 C4 S1 34.5(4)
C4 S1 C1 N1 58.6(3)
C4 S1 C1 C5 -71.7(3)
C5 C6 C7 C8 1.3(7)
C6 C5 C10 C9 0.6(5)
C6 C7 C8 C9 -0.3(7)
C7 C8 C9 C10 -0.5(7)
C8 C9 C10 C5 0.3(6)
C10 C5 C6 C7 -1.4(6)
C11 N1 C1 S1 139.1(2)
C11 N1 C1 C5 -94.1(3)
C11 N1 C2 O2 3.5(5)
C11 N1 C2 C3 -177.6(3)
C11 C12 C13 C14 -0.3(6)
C12 C11 C16 C15 -0.1(6)
C12 C13 C14 C15 -0.6(6)
C13 C14 C15 C16 1.1(7)
C14 C15 C16 C11 -0.8(6)
C16 C11 C12 C13 0.7(6)

_cod_database_fobs_code 2241875
